data_1551788
loop_
_publ_author_name
'ISMAIL, Nur Liyana'
'YAMIN, Bohari M.'

_publ_section_title
;
 Crystal Structure of
 N-(3-Chloropropionyl)-N&#x2032;-(4-fluorophenyl)thiourea
;
_journal_name_full 'X-ray Structure Analysis Online'
_journal_page_first 39
_journal_paper_doi 10.2116/xraystruct.25.39
_journal_volume 25
_journal_year 2009
_chemical_formula_moiety 'C10 H10 Cl F N2 O S'
_chemical_formula_sum 'C10 H10 Cl F N2 O S'
_chemical_formula_weight 260.71
_chemical_melting_point 489.01-501.05\K
_chemical_name_common <i>N</i>-(3-chloropropionyl)-<i>N</i>'-(4-fluorophenyl)thiourea
_chemical_name_systematic
; 
 3-Chloro-<i>N</i>-(4-fluorophenylcarbamothioyl)propanamide
;
_space_group_IT_number 2
_space_group_name_Hall '-P 1'
_space_group_name_H-M_alt 'P -1'
_symmetry_cell_setting triclinic
_symmetry_space_group_name_Hall '-P 1'
_symmetry_space_group_name_H-M 'P -1'
_atom_sites_solution_hydrogens geom
_atom_sites_solution_primary direct
_atom_sites_solution_secondary difmap
_audit_creation_method SHELXL-97
_cell_angle_alpha 99.814(3)
_cell_angle_beta 93.225(3)
_cell_angle_gamma 94.621(4)
_cell_formula_units_Z 2
_cell_length_a 5.4651(12)
_cell_length_b 9.033(2)
_cell_length_c 11.894(3)
_cell_measurement_reflns_used 3153
_cell_measurement_temperature 298(2)
_cell_measurement_theta_max 25.5
_cell_measurement_theta_min 1.7
_cell_volume 575.2(2)
_computing_cell_refinement 'SAINT (Bruker, 2000)'
_computing_data_collection 'SMART (Bruker, 2000)'
_computing_data_reduction SAINT
_computing_molecular_graphics 'SHELXTL (Sheldrick, 1997b)'
_computing_publication_material
;
SHELXTL, PARST (Nardelli, 1995) and PLATON (Spek, 2003)
;
_computing_structure_refinement 'SHELXL-97 (Sheldrick, 1997)'
_computing_structure_solution 'SHELXS-97 (Sheldrick, 1990)'
_diffrn_ambient_temperature 298(2)
_diffrn_measured_fraction_theta_full 0.99
_diffrn_measured_fraction_theta_max 0.99
_diffrn_measurement_device_type
;
Bruker SMART APEX CCD area-detector diffractometer
;
_diffrn_measurement_method '\w scan'
_diffrn_radiation_monochromator graphite
_diffrn_radiation_source 'fine-focus sealed tube'
_diffrn_radiation_type MoK\a
_diffrn_radiation_wavelength 0.71073
_diffrn_reflns_av_R_equivalents 0.0186
_diffrn_reflns_av_sigmaI/netI 0.0202
_diffrn_reflns_limit_h_max 6
_diffrn_reflns_limit_h_min -6
_diffrn_reflns_limit_k_max 10
_diffrn_reflns_limit_k_min -10
_diffrn_reflns_limit_l_max 14
_diffrn_reflns_limit_l_min -14
_diffrn_reflns_number 5713
_diffrn_reflns_theta_full 25.5
_diffrn_reflns_theta_max 25.5
_diffrn_reflns_theta_min 1.7
_diffrn_standards_interval_time 0
_diffrn_standards_number 0
_exptl_absorpt_coefficient_mu 0.506
_exptl_absorpt_correction_T_max 0.8840
_exptl_absorpt_correction_T_min 0.7897
_exptl_absorpt_correction_type multi-scan
_exptl_absorpt_process_details 'SADABS (Bruker, 2000)'
_exptl_crystal_colour colourless
_exptl_crystal_density_diffrn 1.505
_exptl_crystal_density_method 'not measured'
_exptl_crystal_description block
_exptl_crystal_F_000 268
_exptl_crystal_size_max 0.49
_exptl_crystal_size_mid 0.35
_exptl_crystal_size_min 0.25
_refine_diff_density_max 0.20
_refine_diff_density_min -0.23
_refine_diff_density_rms 0.046
_refine_ls_extinction_method none
_refine_ls_goodness_of_fit_ref 1.071
_refine_ls_hydrogen_treatment constr
_refine_ls_matrix_type full
_refine_ls_number_parameters 145
_refine_ls_number_reflns 2140
_refine_ls_number_restraints 0
_refine_ls_restrained_S_all 1.071
_refine_ls_R_factor_all 0.0373
_refine_ls_R_factor_gt 0.0332
_refine_ls_shift/su_max <0.001
_refine_ls_shift/su_mean 0.000
_refine_ls_structure_factor_coef Fsqd
_refine_ls_weighting_details 'calc w=1/[\s^2^(Fo^2^)+(0.0550P)^2^+0.1066P] where P=(Fo^2^+2Fc^2^)/3'
_refine_ls_weighting_scheme calc
_refine_ls_wR_factor_gt 0.0918
_refine_ls_wR_factor_ref 0.0944
_reflns_number_gt 1884
_reflns_number_total 2140
_reflns_threshold_expression >2sigma(I)
_cod_data_source_file 25_39_1.cif
_cod_data_source_block bob989m
_cod_original_sg_symbol_H-M P-1
_cod_database_code 1551788

loop_
_symmetry_equiv_pos_as_xyz
'x, y, z'
'-x, -y, -z'

loop_
_atom_site_label
_atom_site_type_symbol
_atom_site_fract_x
_atom_site_fract_y
_atom_site_fract_z
_atom_site_U_iso_or_equiv
_atom_site_adp_type
_atom_site_occupancy
_atom_site_symmetry_multiplicity
_atom_site_calc_flag
_atom_site_refinement_flags
Cl1 Cl 0.64762(11) 0.83804(7) 0.88596(4) 0.06890(19) Uani 1 1 d .
F1 F 1.1325(2) 0.72960(16) 0.05084(11) 0.0797(4) Uani 1 1 d .
S1 S 0.22784(8) 0.48256(5) 0.35889(4) 0.04708(16) Uani 1 1 d .
O1 O 0.5289(3) 0.89729(14) 0.61842(10) 0.0568(4) Uani 1 1 d .
N1 N 0.2673(2) 0.69000(15) 0.54390(11) 0.0408(3) Uani 1 1 d .
H1A H 0.1348 0.6401 0.5576 0.049 Uiso 1 1 calc R
N2 N 0.5372(3) 0.73565(16) 0.41017(11) 0.0423(3) Uani 1 1 d .
H2A H 0.5741 0.8161 0.4603 0.051 Uiso 1 1 calc R
C10 C 0.3699(3) 0.9091(2) 0.84145(15) 0.0510(4) Uani 1 1 d .
H10A H 0.2631 0.9205 0.9042 0.061 Uiso 1 1 calc R
H10B H 0.4078 1.0079 0.8217 0.061 Uiso 1 1 calc R
C9 C 0.2380(3) 0.8054(2) 0.74001(14) 0.0485(4) Uani 1 1 d .
H9A H 0.2233 0.7037 0.7565 0.058 Uiso 1 1 calc R
H9B H 0.0729 0.8352 0.7293 0.058 Uiso 1 1 calc R
C8 C 0.3623(3) 0.80419(18) 0.63036(14) 0.0422(4) Uani 1 1 d .
C7 C 0.3550(3) 0.64332(17) 0.43700(13) 0.0370(3) Uani 1 1 d .
C6 C 0.6804(3) 0.72488(18) 0.31408(13) 0.0398(4) Uani 1 1 d .
C5 C 0.8913(3) 0.82385(19) 0.32649(15) 0.0452(4) Uani 1 1 d .
H5 H 0.9305 0.8897 0.3954 0.054 Uiso 1 1 calc R
C4 C 1.0438(3) 0.8264(2) 0.23860(16) 0.0523(5) Uani 1 1 d .
H4 H 1.1852 0.8931 0.2472 0.063 Uiso 1 1 calc R
C3 C 0.9823(4) 0.7288(2) 0.13846(16) 0.0540(5) Uani 1 1 d .
C2 C 0.7779(4) 0.6293(2) 0.12307(16) 0.0596(5) Uani 1 1 d .
H2 H 0.7424 0.5633 0.0540 0.071 Uiso 1 1 calc R
C1 C 0.6233(3) 0.6270(2) 0.21106(15) 0.0525(4) Uani 1 1 d .
H1 H 0.4819 0.5603 0.2012 0.063 Uiso 1 1 calc R

loop_
_atom_site_aniso_label
_atom_site_aniso_U_11
_atom_site_aniso_U_22
_atom_site_aniso_U_33
_atom_site_aniso_U_23
_atom_site_aniso_U_13
_atom_site_aniso_U_12
Cl1 0.0722(4) 0.0840(4) 0.0472(3) 0.0029(3) -0.0001(2) 0.0083(3)
F1 0.0737(8) 0.1045(10) 0.0647(8) 0.0179(7) 0.0382(7) 0.0015(7)
S1 0.0514(3) 0.0435(3) 0.0405(3) -0.00345(18) 0.00889(19) -0.01159(19)
O1 0.0685(8) 0.0520(7) 0.0417(7) -0.0048(5) 0.0148(6) -0.0233(6)
N1 0.0397(7) 0.0435(7) 0.0352(7) 0.0004(6) 0.0070(6) -0.0098(6)
N2 0.0458(8) 0.0423(7) 0.0342(7) -0.0007(6) 0.0073(6) -0.0100(6)
C10 0.0562(11) 0.0537(10) 0.0383(9) -0.0038(8) 0.0129(8) -0.0047(8)
C9 0.0508(10) 0.0532(10) 0.0371(9) -0.0003(7) 0.0109(8) -0.0094(8)
C8 0.0461(9) 0.0411(9) 0.0367(8) 0.0019(7) 0.0059(7) -0.0033(7)
C7 0.0374(8) 0.0394(8) 0.0330(8) 0.0046(6) 0.0013(6) -0.0004(6)
C6 0.0411(8) 0.0444(9) 0.0343(8) 0.0085(7) 0.0055(7) 0.0012(7)
C5 0.0446(9) 0.0461(9) 0.0436(9) 0.0071(7) 0.0049(7) -0.0029(7)
C4 0.0430(9) 0.0566(11) 0.0591(11) 0.0162(9) 0.0116(8) -0.0032(8)
C3 0.0511(11) 0.0679(12) 0.0480(10) 0.0180(9) 0.0190(8) 0.0082(9)
C2 0.0621(12) 0.0750(13) 0.0375(9) 0.0004(9) 0.0106(8) -0.0030(10)
C1 0.0507(10) 0.0631(11) 0.0390(9) 0.0024(8) 0.0081(8) -0.0128(9)

loop_
_atom_type_symbol
_atom_type_description
_atom_type_scat_dispersion_real
_atom_type_scat_dispersion_imag
_atom_type_scat_source
C C 0.0033 0.0016 'International Tables Vol C Tables 4.2.6.8 and 6.1.1.4'
H H 0.0000 0.0000 'International Tables Vol C Tables 4.2.6.8 and 6.1.1.4'
N N 0.0061 0.0033 'International Tables Vol C Tables 4.2.6.8 and 6.1.1.4'
O O 0.0106 0.0060 'International Tables Vol C Tables 4.2.6.8 and 6.1.1.4'
F F 0.0171 0.0103 'International Tables Vol C Tables 4.2.6.8 and 6.1.1.4'
S S 0.1246 0.1234 'International Tables Vol C Tables 4.2.6.8 and 6.1.1.4'
Cl Cl 0.1484 0.1585 'International Tables Vol C Tables 4.2.6.8 and 6.1.1.4'

loop_
_geom_angle_atom_site_label_1
_geom_angle_atom_site_label_2
_geom_angle_atom_site_label_3
_geom_angle
C8 N1 C7 129.21(14)
C8 N1 H1A 115.4
C7 N1 H1A 115.4
C7 N2 C6 131.57(14)
C7 N2 H2A 114.2
C6 N2 H2A 114.2
C9 C10 Cl1 111.37(13)
C9 C10 H10A 109.4
Cl1 C10 H10A 109.4
C9 C10 H10B 109.4
Cl1 C10 H10B 109.4
H10A C10 H10B 108.0
C8 C9 C10 114.23(14)
C8 C9 H9A 108.7
C10 C9 H9A 108.7
C8 C9 H9B 108.7
C10 C9 H9B 108.7
H9A C9 H9B 107.6
O1 C8 N1 123.02(15)
O1 C8 C9 123.37(15)
N1 C8 C9 113.60(14)
N2 C7 N1 114.47(14)
N2 C7 S1 127.53(12)
N1 C7 S1 118.00(12)
C5 C6 C1 119.13(15)
C5 C6 N2 115.48(15)
C1 C6 N2 125.38(15)
C4 C5 C6 121.12(17)
C4 C5 H5 119.4
C6 C5 H5 119.4
C3 C4 C5 118.25(17)
C3 C4 H4 120.9
C5 C4 H4 120.9
C2 C3 F1 118.67(18)
C2 C3 C4 122.46(17)
F1 C3 C4 118.87(18)
C3 C2 C1 119.44(18)
C3 C2 H2 120.3
C1 C2 H2 120.3
C2 C1 C6 119.60(17)
C2 C1 H1 120.2
C6 C1 H1 120.2

loop_
_geom_bond_atom_site_label_1
_geom_bond_atom_site_label_2
_geom_bond_distance
Cl1 C10 1.783(2)
F1 C3 1.363(2)
S1 C7 1.6613(16)
O1 C8 1.220(2)
N1 C8 1.372(2)
N1 C7 1.394(2)
N1 H1A 0.8600
N2 C7 1.335(2)
N2 C6 1.416(2)
N2 H2A 0.8600
C10 C9 1.504(2)
C10 H10A 0.9700
C10 H10B 0.9700
C9 C8 1.503(2)
C9 H9A 0.9700
C9 H9B 0.9700
C6 C5 1.386(2)
C6 C1 1.387(2)
C5 C4 1.375(2)
C5 H5 0.9300
C4 C3 1.363(3)
C4 H4 0.9300
C3 C2 1.359(3)
C2 C1 1.383(2)
C2 H2 0.9300
C1 H1 0.9300

loop_
_geom_hbond_atom_site_label_D
_geom_hbond_atom_site_label_H
_geom_hbond_atom_site_label_A
_geom_hbond_site_symmetry_A
_geom_hbond_distance_DH
_geom_hbond_distance_HA
_geom_hbond_distance_DA
_geom_hbond_angle_DHA
_geom_hbond_publ_flag
N2 H2A O1 1_555 0.86 1.94 2.6570(19) 141 yes
C1 H1 S1 1_555 0.93 2.55 3.197(2) 127 yes
N1 H1A S1 2_566 0.86 2.53 3.3728(15) 168 yes

loop_
_geom_torsion_atom_site_label_1
_geom_torsion_atom_site_label_2
_geom_torsion_atom_site_label_3
_geom_torsion_atom_site_label_4
_geom_torsion
Cl1 C10 C9 C8 -71.17(18)
C7 N1 C8 O1 10.1(3)
C7 N1 C8 C9 -171.14(16)
C10 C9 C8 O1 -12.7(3)
C10 C9 C8 N1 168.55(15)
C6 N2 C7 N1 176.63(16)
C6 N2 C7 S1 -2.8(3)
C8 N1 C7 N2 -9.9(2)
C8 N1 C7 S1 169.58(14)
C7 N2 C6 C5 -165.51(17)
C7 N2 C6 C1 15.7(3)
C1 C6 C5 C4 0.0(3)
N2 C6 C5 C4 -178.84(16)
C6 C5 C4 C3 0.0(3)
C5 C4 C3 C2 -0.4(3)
C5 C4 C3 F1 -179.66(17)
F1 C3 C2 C1 -179.93(18)
C4 C3 C2 C1 0.8(3)
C3 C2 C1 C6 -0.8(3)
C5 C6 C1 C2 0.4(3)
N2 C6 C1 C2 179.13(17)
